data_1504587
loop_
_publ_author_name
'Garrido, Narciso M.'
'Garc\'ia, Mercedes'
'D\'iez, David'
'S\'anchez, M Rosa'
'Sanz, F.'
'Urones, Julio G.'

_publ_section_title
;
 Diastereoselective synthesis of delta-aminoacids through domino
 Ireland-Claisen rearrangement and Michael addition.
;
_journal_issue 9
_journal_name_full 'Organic letters'
_journal_page_first 1687
_journal_page_last 1690
_journal_paper_doi 10.1021/ol8001464
_journal_volume 10
_journal_year 2008
_chemical_absolute_configuration rm
_chemical_formula_moiety 'C13 H15 N O3'
_chemical_formula_sum 'C13 H15 N O3'
_chemical_formula_weight 233.26
_chemical_name_systematic
; 
 ? 
;
_space_group_IT_number 1
_symmetry_cell_setting triclinic
_symmetry_space_group_name_Hall 'P 1'
_symmetry_space_group_name_H-M 'P 1'
_atom_sites_solution_hydrogens geom
_atom_sites_solution_primary direct
_atom_sites_solution_secondary difmap
_audit_creation_method SHELXL
_cell_angle_alpha 106.35(3)
_cell_angle_beta 96.43(3)
_cell_angle_gamma 100.74(3)
_cell_formula_units_Z 2
_cell_length_a 5.7310(11)
_cell_length_b 9.956(2)
_cell_length_c 11.765(2)
_cell_measurement_reflns_used 25
_cell_measurement_temperature 293(2)
_cell_measurement_theta_max 20
_cell_measurement_theta_min 8
_cell_volume 623.2(3)
_computing_cell_refinement CRYSOM
_computing_data_collection CRYSOM
_computing_data_reduction XRAY-80
_computing_molecular_graphics 'Siemens SHELXTL'
_computing_publication_material 'Siemens SHELXTL'
_computing_structure_refinement 'SHELXL-93 (Sheldrick, 1993)'
_computing_structure_solution 'SHELXS-86 (Sheldrick, 1990)'
_diffrn_ambient_temperature 293(2)
_diffrn_measured_fraction_theta_full 1.000
_diffrn_measured_fraction_theta_max 1.000
_diffrn_measurement_device 'Seifert 3003SC'
_diffrn_measurement_method 2theta-omega
_diffrn_radiation_monochromator graphite
_diffrn_radiation_source 'fine-focus sealed tube'
_diffrn_radiation_type CuK\a
_diffrn_radiation_wavelength 1.54180
_diffrn_reflns_av_R_equivalents 0.0000
_diffrn_reflns_av_sigmaI/netI 0.0150
_diffrn_reflns_limit_h_max 6
_diffrn_reflns_limit_h_min 0
_diffrn_reflns_limit_k_max 10
_diffrn_reflns_limit_k_min -11
_diffrn_reflns_limit_l_max 12
_diffrn_reflns_limit_l_min -12
_diffrn_reflns_number 1832
_diffrn_reflns_theta_full 59.85
_diffrn_reflns_theta_max 59.85
_diffrn_reflns_theta_min 4.75
_diffrn_standards_decay_% 'no decay, variation 0.5'
_diffrn_standards_interval_count 100
_diffrn_standards_number 2
_exptl_absorpt_coefficient_mu 0.726
_exptl_absorpt_correction_type none
_exptl_crystal_colour colorless
_exptl_crystal_density_diffrn 1.243
_exptl_crystal_description prismatic
_exptl_crystal_F_000 248
_exptl_crystal_size_max 0.15
_exptl_crystal_size_mid 0.10
_exptl_crystal_size_min 0.08
_refine_diff_density_max 0.199
_refine_diff_density_min -0.161
_refine_diff_density_rms 0.034
_refine_ls_abs_structure_details 'Flack H D (1983), Acta Cryst. A39, 876-881'
_refine_ls_abs_structure_Flack 0.29(190)
_refine_ls_extinction_coef 0.0957(164)
_refine_ls_extinction_expression Fc^*^=kFc[1+0.001xFc^2^\l^3^/sin(2\q)]^-1/4^
_refine_ls_extinction_method SHELXL
_refine_ls_goodness_of_fit_all 1.027
_refine_ls_goodness_of_fit_obs 1.074
_refine_ls_hydrogen_treatment mixed
_refine_ls_matrix_type full
_refine_ls_number_parameters 366
_refine_ls_number_reflns 1832
_refine_ls_number_restraints 3
_refine_ls_restrained_S_all 1.026
_refine_ls_restrained_S_obs 1.073
_refine_ls_R_factor_all 0.0483
_refine_ls_R_factor_obs 0.0441
_refine_ls_shift/esd_max 0.012
_refine_ls_shift/esd_mean 0.000
_refine_ls_structure_factor_coef Fsqd
_refine_ls_weighting_details 'w=1/[\s^2^(Fo^2^)+(0.1035P)^2^+0.0000P] where P=(Fo^2^+2Fc^2^)/3'
_refine_ls_weighting_scheme calc
_refine_ls_wR_factor_all 0.1256
_refine_ls_wR_factor_obs 0.1213
_reflns_number_observed 1612
_reflns_number_total 1832
_reflns_observed_criterion >2sigma(I)
_cod_data_source_file ol8001464-file001.cif
_cod_data_source_block absofin
_cod_depositor_comments
;
The following automatic conversions were performed:

'_symmetry_cell_setting' value 'Triclinic' changed to 'triclinic'
according to /home/saulius/struct/CIF-dictionaries/cif_core.dic
dictionary named 'cif_core.dic' version 2.4.1 from 2010-06-29.

Automatic conversion script
Id: cif_fix_values 1715 2011-07-08 13:25:40Z adriana 

The following automatic conversions were performed:

'_refine_ls_weighting_scheme' value 'calc
w=1/[\s^2^(Fo^2^)+(0.1035P)^2^+0.0000P] where P=(Fo^2^+2Fc^2^)/3' was
changed to 'calc'. New tag '_refine_ls_weighting_details' was
created. The value of the new tag was set to
'w=1/[\s^2^(Fo^2^)+(0.1035P)^2^+0.0000P] where P=(Fo^2^+2Fc^2^)/3'.

Automatic conversion script
Id: cif_fix_values 3143 2015-03-26 13:38:13Z robertas 
;
_cod_original_cell_volume 623.1(2)
_cod_original_sg_symbol_H-M P1
_cod_database_code 1504587

loop_
_symmetry_equiv_pos_as_xyz
'x, y, z'

loop_
_atom_site_aniso_label
_atom_site_aniso_U_11
_atom_site_aniso_U_22
_atom_site_aniso_U_33
_atom_site_aniso_U_23
_atom_site_aniso_U_13
_atom_site_aniso_U_12
N1 0.044(2) 0.045(2) 0.050(2) 0.0174(14) -0.0059(15) -0.0014(13)
O1 0.041(2) 0.137(4) 0.109(3) -0.009(3) 0.000(2) 0.018(2)
O2 0.062(2) 0.113(3) 0.077(2) -0.017(2) -0.014(2) 0.009(2)
O3 0.055(2) 0.063(2) 0.070(2) 0.0264(15) -0.0157(15) -0.0152(14)
C1 0.092(5) 0.136(6) 0.109(5) -0.019(5) -0.032(4) 0.001(4)
C2 0.046(2) 0.064(3) 0.053(2) 0.019(2) -0.001(2) 0.010(2)
C3 0.037(2) 0.058(2) 0.052(2) 0.022(2) 0.006(2) 0.009(2)
C4 0.056(2) 0.062(3) 0.070(3) 0.032(2) -0.010(2) 0.003(2)
C5 0.056(3) 0.066(3) 0.087(4) 0.042(3) -0.008(3) -0.006(2)
C6 0.049(2) 0.049(2) 0.064(2) 0.020(2) 0.003(2) 0.002(2)
C7 0.032(2) 0.048(2) 0.053(2) 0.015(2) 0.0041(15) 0.0072(15)
C8 0.036(2) 0.047(2) 0.049(2) 0.016(2) 0.002(2) 0.001(2)
C9 0.055(2) 0.074(3) 0.060(3) 0.024(2) 0.011(2) 0.001(2)
C10 0.076(3) 0.076(3) 0.082(3) 0.042(3) 0.002(3) -0.024(3)
C11 0.085(4) 0.054(3) 0.085(3) 0.029(2) -0.022(3) -0.009(3)
C12 0.072(3) 0.056(3) 0.100(4) 0.025(2) -0.008(3) 0.014(2)
C13 0.052(2) 0.052(2) 0.084(3) 0.025(2) 0.013(2) 0.009(2)
N2 0.045(2) 0.045(2) 0.052(2) 0.0153(14) -0.0059(14) -0.0014(14)
O4 0.055(2) 0.182(5) 0.069(2) 0.000(2) -0.004(2) 0.009(2)
O5 0.078(3) 0.341(10) 0.069(3) -0.011(4) -0.003(2) 0.029(4)
O6 0.074(2) 0.054(2) 0.094(2) 0.027(2) -0.021(2) -0.013(2)
C14 0.069(4) 0.189(8) 0.074(4) 0.004(4) -0.015(3) 0.001(4)
C15 0.055(3) 0.125(4) 0.056(3) 0.044(3) 0.004(2) 0.005(3)
C16 0.065(3) 0.068(3) 0.070(3) 0.029(2) -0.014(3) 0.008(2)
C17 0.142(7) 0.135(7) 0.289(14) 0.158(9) -0.132(9) -0.066(6)
C18 0.099(4) 0.106(5) 0.165(6) 0.099(5) -0.045(4) -0.020(4)
C19 0.054(2) 0.050(2) 0.070(3) 0.024(2) -0.005(2) 0.000(2)
C20 0.045(2) 0.048(2) 0.048(2) 0.009(2) -0.001(2) 0.003(2)
C21 0.043(2) 0.048(2) 0.046(2) 0.013(2) -0.007(2) -0.001(2)
C22 0.094(4) 0.082(3) 0.073(3) 0.028(3) 0.025(3) 0.003(3)
C23 0.122(6) 0.111(5) 0.087(4) 0.051(4) 0.009(4) -0.032(4)
C24 0.130(6) 0.085(5) 0.107(5) 0.062(4) -0.061(5) -0.055(4)
C25 0.125(6) 0.062(4) 0.180(8) 0.058(5) -0.021(6) 0.010(4)
C26 0.073(3) 0.059(3) 0.144(6) 0.039(3) 0.005(3) 0.020(2)

loop_
_atom_site_label
_atom_site_type_symbol
_atom_site_fract_x
_atom_site_fract_y
_atom_site_fract_z
_atom_site_U_iso_or_equiv
_atom_site_thermal_displace_type
_atom_site_occupancy
_atom_site_calc_flag
_atom_site_refinement_flags
N1 N 0.1572(6) 0.4933(3) 0.2209(3) 0.0484(8) Uani 1 d .
O1 O -0.5362(6) 0.3823(5) -0.0117(4) 0.1071(15) Uani 1 d .
O2 O -0.3564(7) 0.2532(5) -0.1417(4) 0.0972(14) Uani 1 d .
O3 O 0.4963(5) 0.6674(3) 0.2671(3) 0.0675(9) Uani 1 d .
C1 C -0.5928(14) 0.1800(9) -0.2160(8) 0.132(3) Uani 1 d .
H1A H -0.5732 0.1104 -0.2874 0.198 Uiso 1 calc R
H1B H -0.6697 0.2491 -0.2377 0.198 Uiso 1 calc R
H1C H -0.6908 0.1322 -0.1714 0.198 Uiso 1 calc R
C2 C -0.3554(7) 0.3547(5) -0.0421(4) 0.0557(10) Uani 1 d .
C3 C -0.1055(6) 0.4264(4) 0.0271(4) 0.0483(9) Uani 1 d .
C4 C -0.0516(8) 0.5874(5) 0.0396(5) 0.0635(11) Uani 1 d .
C5 C 0.2088(9) 0.6560(6) 0.1005(6) 0.0704(13) Uani 1 d .
C6 C 0.2975(7) 0.6056(4) 0.2032(4) 0.0552(10) Uani 1 d .
C7 C -0.0844(6) 0.4131(4) 0.1545(4) 0.0448(8) Uani 1 d .
C8 C -0.1217(6) 0.2593(4) 0.1566(3) 0.0454(9) Uani 1 d .
C9 C -0.3101(8) 0.2040(5) 0.2065(4) 0.0643(12) Uani 1 d .
C10 C -0.3433(10) 0.0647(6) 0.2120(5) 0.081(2) Uani 1 d .
H10 H -0.4691 0.0296 0.2470 0.097 Uiso 1 calc R
C11 C -0.1941(10) -0.0228(6) 0.1667(5) 0.080(2) Uani 1 d .
C12 C -0.0131(10) 0.0312(5) 0.1152(6) 0.0778(14) Uani 1 d .
C13 C 0.0250(8) 0.1710(5) 0.1099(5) 0.0623(11) Uani 1 d .
N2 N 0.6758(6) 0.6027(3) 0.4789(3) 0.0502(8) Uani 1 d .
O4 O 1.4053(7) 0.7535(6) 0.7561(4) 0.114(2) Uani 1 d .
O5 O 1.0890(10) 0.7922(10) 0.8290(5) 0.183(4) Uani 1 d .
O6 O 0.3848(6) 0.4000(3) 0.4124(3) 0.0798(10) Uani 1 d .
C14 C 1.5476(12) 0.8407(10) 0.8707(6) 0.125(3) Uani 1 d .
H14A H 1.4622 0.9093 0.9107 0.187 Uiso 1 calc R
H14B H 1.6986 0.8907 0.8587 0.187 Uiso 1 calc R
H14C H 1.5771 0.7805 0.9191 0.187 Uiso 1 calc R
C15 C 1.1797(9) 0.7339(7) 0.7464(5) 0.0782(15) Uani 1 d .
C16 C 1.0377(9) 0.6339(5) 0.6270(5) 0.0692(13) Uani 1 d .
C17 C 0.8995(18) 0.4940(9) 0.6426(12) 0.196(7) Uani 1 d .
H17A H 1.0003 0.4252 0.6252 0.235 Uiso 1 calc R
H17B H 0.8884 0.5144 0.7272 0.235 Uiso 1 calc R
C18 C 0.6841(13) 0.4288(8) 0.5821(8) 0.123(3) Uani 1 d .
H18A H 0.5769 0.4305 0.6405 0.147 Uiso 1 calc R
H18B H 0.6875 0.3288 0.5463 0.147 Uiso 1 calc R
C19 C 0.5653(8) 0.4758(4) 0.4845(4) 0.0595(11) Uani 1 d .
C20 C 0.8561(7) 0.7086(4) 0.5789(4) 0.0500(9) Uani 1 d .
C21 C 0.9654(7) 0.8322(4) 0.5389(3) 0.0492(9) Uani 1 d .
C22 C 1.1467(11) 0.8282(6) 0.4717(5) 0.0837(15) Uani 1 d .
H22 H 1.2086 0.7464 0.4515 0.100 Uiso 1 calc R
C23 C 1.2384(14) 0.9422(9) 0.4338(6) 0.111(2) Uani 1 d .
H23 H 1.3634 0.9381 0.3898 0.134 Uiso 1 calc R
C24 C 1.1448(17) 1.0625(8) 0.4611(7) 0.118(3) Uani 1 d .
H24 H 1.2038 1.1396 0.4345 0.142 Uiso 1 calc R
C25 C 0.9693(17) 1.0677(7) 0.5260(9) 0.124(3) Uani 1 d .
H25 H 0.9049 1.1488 0.5433 0.148 Uiso 1 calc R
C26 C 0.8789(10) 0.9542(6) 0.5687(7) 0.091(2) Uani 1 d .
H26 H 0.7611 0.9618 0.6170 0.109 Uiso 1 calc R
H1N H 0.2148(90) 0.4684(49) 0.2761(46) 0.058(13) Uiso 1 d .
H2N H 0.5896(109) 0.6271(61) 0.4069(59) 0.094(17) Uiso 1 d .
H3 H -0.0059(88) 0.3870(48) -0.0152(43) 0.059(13) Uiso 1 d .
H4A H -0.0739(89) 0.5922(52) -0.0477(51) 0.073(13) Uiso 1 d .
H4B H -0.1893(121) 0.6246(64) 0.0986(60) 0.102(18) Uiso 1 d .
H5A H 0.2598(106) 0.7686(68) 0.1269(53) 0.088(16) Uiso 1 d .
H5B H 0.3069(96) 0.6423(50) 0.0484(47) 0.061(14) Uiso 1 d .
H7 H -0.2198(88) 0.4520(48) 0.1898(43) 0.064(12) Uiso 1 d .
H9 H -0.4032(120) 0.2708(69) 0.2336(57) 0.099(20) Uiso 1 d .
H11 H -0.2439(129) -0.1303(75) 0.1610(63) 0.113(20) Uiso 1 d .
H12 H 0.1086(133) -0.0370(76) 0.0692(63) 0.117(21) Uiso 1 d .
H13 H 0.1368(98) 0.1939(55) 0.0657(49) 0.075(15) Uiso 1 d .
H16 H 1.1261(85) 0.6056(49) 0.5759(43) 0.053(13) Uiso 1 d .
H20 H 0.7596(81) 0.7368(47) 0.6467(44) 0.057(11) Uiso 1 d .

loop_
_atom_type_symbol
_atom_type_description
_atom_type_scat_dispersion_real
_atom_type_scat_dispersion_imag
_atom_type_scat_source
C C 0.0033 0.0016 'International Tables Vol C Tables 4.2.6.8 and 6.1.1.4'
H H 0.0000 0.0000 'International Tables Vol C Tables 4.2.6.8 and 6.1.1.4'
N N 0.0061 0.0033 'International Tables Vol C Tables 4.2.6.8 and 6.1.1.4'
O O 0.0106 0.0060 'International Tables Vol C Tables 4.2.6.8 and 6.1.1.4'

loop_
_geom_angle_atom_site_label_1
_geom_angle_atom_site_label_2
_geom_angle_atom_site_label_3
_geom_angle
C6 N1 C7 127.8(4)
C2 O2 C1 116.1(5)
O1 C2 O2 122.1(4)
O1 C2 C3 125.3(4)
O2 C2 C3 112.6(4)
C2 C3 C7 110.2(3)
C2 C3 C4 110.0(3)
C7 C3 C4 107.5(3)
C5 C4 C3 109.4(4)
C6 C5 C4 115.4(4)
O3 C6 N1 122.1(4)
O3 C6 C5 119.9(3)
N1 C6 C5 118.0(4)
N1 C7 C8 109.1(3)
N1 C7 C3 108.0(3)
C8 C7 C3 113.5(3)
C13 C8 C9 118.2(4)
C13 C8 C7 122.3(3)
C9 C8 C7 119.5(4)
C8 C9 C10 120.3(5)
C11 C10 C9 121.3(5)
C12 C11 C10 118.0(5)
C11 C12 C13 121.6(6)
C8 C13 C12 120.5(5)
C19 N2 C20 123.0(4)
C15 O4 C14 117.4(5)
O5 C15 O4 120.7(5)
O5 C15 C16 124.0(5)
O4 C15 C16 115.4(5)
C15 C16 C20 108.6(4)
C15 C16 C17 110.4(6)
C20 C16 C17 108.9(5)
C18 C17 C16 121.7(5)
C17 C18 C19 122.5(5)
O6 C19 N2 122.7(4)
O6 C19 C18 122.5(4)
N2 C19 C18 114.8(4)
N2 C20 C21 109.4(3)
N2 C20 C16 109.9(3)
C21 C20 C16 114.8(4)
C26 C21 C22 118.3(5)
C26 C21 C20 118.6(4)
C22 C21 C20 123.1(4)
C23 C22 C21 121.5(7)
C22 C23 C24 119.6(7)
C25 C24 C23 119.5(6)
C24 C25 C26 121.6(7)
C21 C26 C25 119.4(7)

loop_
_geom_bond_atom_site_label_1
_geom_bond_atom_site_label_2
_geom_bond_distance
N1 C6 1.331(5)
N1 C7 1.470(5)
O1 C2 1.188(5)
O2 C2 1.312(6)
O2 C1 1.463(7)
O3 C6 1.237(5)
C2 C3 1.502(5)
C3 C7 1.535(5)
C3 C4 1.536(6)
C4 C5 1.520(6)
C5 C6 1.506(7)
C7 C8 1.513(5)
C8 C13 1.375(6)
C8 C9 1.384(6)
C9 C10 1.386(7)
C10 C11 1.376(9)
C11 C12 1.359(9)
C12 C13 1.388(7)
N2 C19 1.326(5)
N2 C20 1.479(5)
O4 C15 1.258(6)
O4 C14 1.438(7)
O5 C15 1.207(8)
O6 C19 1.229(5)
C15 C16 1.511(7)
C16 C20 1.533(6)
C16 C17 1.537(8)
C17 C18 1.302(9)
C18 C19 1.499(7)
C20 C21 1.495(6)
C21 C26 1.367(7)
C21 C22 1.373(7)
C22 C23 1.370(9)
C23 C24 1.373(13)
C24 C25 1.329(13)
C25 C26 1.399(10)
